data_7215627
loop_
_publ_author_name
'Yang, Jin'
'Ma, Jian-Fang'
'Liu, Ying-Ying'
'Batten, Stuart R.'

_publ_section_title
;
 Four-, and six-connected entangled frameworks based on flexible
 bis(imidazole) ligands and long dicarboxylate anions
;
_journal_coden_ASTM CRECF4
_journal_issue 1
_journal_name_full CrystEngComm
_journal_page_first 151
_journal_page_last 159
_journal_paper_doi 10.1039/b816356c
_journal_volume 11
_journal_year 2009
_chemical_formula_moiety '2(C24 H22 Cd N4 O5), H2O'
_chemical_formula_sum 'C48 H46 Cd2 N8 O11'
_chemical_formula_weight 1135.73
_space_group_IT_number 43
_symmetry_cell_setting orthorhombic
_symmetry_space_group_name_Hall 'F 2 -2d'
_symmetry_space_group_name_H-M 'F d d 2'
_atom_sites_solution_hydrogens geom
_atom_sites_solution_primary direct
_atom_sites_solution_secondary difmap
_audit_creation_method SHELXL-97
_cell_angle_alpha 90.00
_cell_angle_beta 90.00
_cell_angle_gamma 90.00
_cell_formula_units_Z 8
_cell_length_a 20.008(2)
_cell_length_b 53.655(6)
_cell_length_c 8.9809(10)
_cell_measurement_reflns_used 4753
_cell_measurement_temperature 293(2)
_cell_measurement_theta_max 26.06
_cell_measurement_theta_min 1.52
_cell_volume 9641.3(18)
_computing_cell_refinement 'SMART (Bruker, 1998)'
_computing_data_collection 'SMART (Bruker, 1998)'
_computing_data_reduction 'SAINT (Bruker, 1998)'
_computing_molecular_graphics 'SHELXTL (Bruker, 1998)'
_computing_publication_material 'SHELXTL (Bruker, 1998)'
_computing_structure_refinement 'SHELXL97 (Sheldrick, 1997)'
_computing_structure_solution 'SHELXS97 (Sheldrick, 1997)'
_diffrn_ambient_temperature 293(2)
_diffrn_measured_fraction_theta_full 1.000
_diffrn_measured_fraction_theta_max 0.998
_diffrn_measurement_device_type 'Bruker APEX CCD area detector'
_diffrn_measurement_method '\f and \w scans'
_diffrn_radiation_monochromator graphite
_diffrn_radiation_source 'fine-focus sealed tube'
_diffrn_radiation_type MoK\a
_diffrn_radiation_wavelength 0.71073
_diffrn_reflns_av_R_equivalents 0.0566
_diffrn_reflns_av_sigmaI/netI 0.0753
_diffrn_reflns_limit_h_max 24
_diffrn_reflns_limit_h_min -24
_diffrn_reflns_limit_k_max 48
_diffrn_reflns_limit_k_min -66
_diffrn_reflns_limit_l_max 10
_diffrn_reflns_limit_l_min -11
_diffrn_reflns_number 13409
_diffrn_reflns_theta_full 25.00
_diffrn_reflns_theta_max 26.06
_diffrn_reflns_theta_min 1.52
_exptl_absorpt_coefficient_mu 0.951
_exptl_absorpt_correction_T_max 0.854
_exptl_absorpt_correction_T_min 0.812
_exptl_absorpt_correction_type multi-scan
_exptl_absorpt_process_details '(SAINT; Bruker, 1998)'
_exptl_crystal_colour colorless
_exptl_crystal_density_diffrn 1.565
_exptl_crystal_density_method 'not measured'
_exptl_crystal_description block
_exptl_crystal_F_000 4592
_exptl_crystal_size_max 0.21
_exptl_crystal_size_mid 0.20
_exptl_crystal_size_min 0.17
_refine_diff_density_max 0.565
_refine_diff_density_min -0.414
_refine_diff_density_rms 0.065
_refine_ls_abs_structure_details 'Flack H D (1983), Acta Cryst. A39, 876-881'
_refine_ls_abs_structure_Flack -0.05(4)
_refine_ls_extinction_method none
_refine_ls_goodness_of_fit_ref 0.898
_refine_ls_hydrogen_treatment constr
_refine_ls_matrix_type full
_refine_ls_number_parameters 312
_refine_ls_number_reflns 4753
_refine_ls_number_restraints 15
_refine_ls_restrained_S_all 0.913
_refine_ls_R_factor_all 0.0818
_refine_ls_R_factor_gt 0.0471
_refine_ls_shift/su_max 0.002
_refine_ls_shift/su_mean 0.000
_refine_ls_structure_factor_coef Fsqd
_refine_ls_weighting_details 'calc w=1/[\s^2^(Fo^2^)+(0.0377P)^2^+0.0000P] where P=(Fo^2^+2Fc^2^)/3'
_refine_ls_weighting_scheme calc
_refine_ls_wR_factor_gt 0.0853
_refine_ls_wR_factor_ref 0.0959
_reflns_number_gt 2919
_reflns_number_total 4753
_reflns_threshold_expression I>2\s(I)
_cod_duplicate_entry 7200481
_cod_data_source_file b816356c.txt
_cod_data_source_block compound-1
_cod_depositor_comments
;
 Updated bibliographic information.

 Antanas Vaitkus,
 2019-09-18

 Marked entry as a duplicate of entry 7200481.

 Antanas Vaitkus,
 2019-09-18
;
_cod_original_cell_volume 9641.1(18)
_cod_database_code 7215627

loop_
_symmetry_equiv_pos_as_xyz
'x, y, z'
'-x, -y, z'
'-x+1/4, y+1/4, z+1/4'
'x+1/4, -y+1/4, z+1/4'
'x, y+1/2, z+1/2'
'-x, -y+1/2, z+1/2'
'-x+1/4, y+3/4, z+3/4'
'x+1/4, -y+3/4, z+3/4'
'x+1/2, y, z+1/2'
'-x+1/2, -y, z+1/2'
'-x+3/4, y+1/4, z+3/4'
'x+3/4, -y+1/4, z+3/4'
'x+1/2, y+1/2, z'
'-x+1/2, -y+1/2, z'
'-x+3/4, y+3/4, z+1/4'
'x+3/4, -y+3/4, z+1/4'

loop_
_atom_site_label
_atom_site_type_symbol
_atom_site_fract_x
_atom_site_fract_y
_atom_site_fract_z
_atom_site_U_iso_or_equiv
_atom_site_adp_type
_atom_site_occupancy
_atom_site_symmetry_multiplicity
_atom_site_calc_flag
_atom_site_refinement_flags
C1 C 0.2118(4) 0.21090(14) 0.4296(10) 0.071(2) Uani 1 1 d .
C2 C 0.1710(3) 0.22960(12) 0.5152(10) 0.0686(17) Uani 1 1 d .
C3 C 0.1767(5) 0.23181(18) 0.6640(10) 0.114(3) Uani 1 1 d .
H3 H 0.2077 0.2221 0.7148 0.137 Uiso 1 1 calc R
C4 C 0.1369(5) 0.24839(16) 0.7425(10) 0.107(3) Uani 1 1 d .
H4 H 0.1420 0.2499 0.8450 0.128 Uiso 1 1 calc R
C5 C 0.0914(4) 0.26216(13) 0.6723(9) 0.074(2) Uani 1 1 d .
C6 C 0.0845(3) 0.26068(11) 0.5196(11) 0.0702(17) Uani 1 1 d .
H6 H 0.0532 0.2704 0.4696 0.084 Uiso 1 1 calc R
C7 C 0.1256(4) 0.24434(13) 0.4432(8) 0.070(2) Uani 1 1 d .
H7 H 0.1221 0.2433 0.3401 0.085 Uiso 1 1 calc R
C8 C 0.0366(4) 0.30108(13) 0.7170(7) 0.069(2) Uani 1 1 d .
C9 C -0.0027(3) 0.37714(13) 0.6180(7) 0.0570(17) Uani 1 1 d .
C10 C 0.0875(3) 0.31592(14) 0.6580(7) 0.066(2) Uani 1 1 d .
H10 H 0.1295 0.3093 0.6386 0.079 Uiso 1 1 calc R
C11 C 0.0740(3) 0.34032(13) 0.6298(7) 0.0618(18) Uani 1 1 d .
H11 H 0.1077 0.3504 0.5914 0.074 Uiso 1 1 calc R
C12 C 0.0113(3) 0.35080(12) 0.6567(7) 0.0533(16) Uani 1 1 d .
C13 C -0.0385(3) 0.33559(13) 0.7148(7) 0.0629(19) Uani 1 1 d .
H13 H -0.0809 0.3421 0.7322 0.075 Uiso 1 1 calc R
C14 C -0.0256(4) 0.31119(14) 0.7464(8) 0.076(2) Uani 1 1 d .
H14 H -0.0589 0.3013 0.7879 0.091 Uiso 1 1 calc R
C15 C 0.2746(4) 0.16995(18) -0.0980(12) 0.098(3) Uani 1 1 d .
H15 H 0.3117 0.1804 -0.1023 0.117 Uiso 1 1 calc R
C16 C 0.2454(4) 0.15929(16) -0.2163(12) 0.093(3) Uani 1 1 d .
H16 H 0.2574 0.1612 -0.3158 0.112 Uiso 1 1 calc R
C17 C 0.1951(4) 0.14860(12) -0.0094(9) 0.073(2) Uani 1 1 d .
H17 H 0.1650 0.1412 0.0559 0.088 Uiso 1 1 calc R
C18 C 0.1466(6) 0.1313(2) -0.2540(15) 0.151(5) Uani 1 1 d D
H18A H 0.1701 0.1227 -0.3334 0.181 Uiso 1 1 calc R
H18B H 0.1247 0.1188 -0.1929 0.181 Uiso 1 1 calc R
C19 C 0.0614(13) 0.1711(4) -0.362(3) 0.331(12) Uani 1 1 d DU
H19A H 0.0163 0.1675 -0.3954 0.398 Uiso 1 1 calc R
H19B H 0.0853 0.1792 -0.4421 0.398 Uiso 1 1 calc R
C20 C 0.0955(8) 0.1481(3) -0.319(2) 0.291(13) Uani 1 1 d D
H20A H 0.0572 0.1403 -0.2716 0.349 Uiso 1 1 calc R
H20B H 0.0957 0.1407 -0.4179 0.349 Uiso 1 1 calc R
C21 C -0.1093(5) 0.20900(16) -0.3624(10) 0.095(3) Uani 1 1 d .
H21 H -0.1383 0.2206 -0.4044 0.114 Uiso 1 1 calc R
C22 C -0.0755(4) 0.17802(18) -0.2481(13) 0.100(3) Uani 1 1 d .
H22 H -0.0723 0.1634 -0.1930 0.120 Uiso 1 1 calc R
C23 C -0.0458(6) 0.21000(18) -0.3708(12) 0.108(3) Uani 1 1 d .
H23 H -0.0202 0.2222 -0.4176 0.130 Uiso 1 1 calc R
C24 C 0.0595(9) 0.1874(4) -0.229(3) 0.282(9) Uani 1 1 d U
H24A H 0.0870 0.2023 -0.2339 0.338 Uiso 1 1 calc R
H24B H 0.0634 0.1789 -0.1335 0.338 Uiso 1 1 calc R
N1 N 0.2423(3) 0.16335(11) 0.0289(8) 0.0728(15) Uani 1 1 d .
N2 N 0.1953(3) 0.14531(11) -0.1620(8) 0.0800(18) Uani 1 1 d .
N3 N -0.1289(3) 0.18832(11) -0.2821(7) 0.0693(16) Uani 1 1 d .
N4 N -0.0242(4) 0.1905(2) -0.3003(14) 0.166(5) Uani 1 1 d .
O1 O 0.2484(3) 0.19614(10) 0.4980(6) 0.0934(17) Uani 1 1 d .
O2 O 0.2035(2) 0.20995(8) 0.2886(7) 0.0828(14) Uani 1 1 d .
O1W O 0.2500 0.2500 0.0896(10) 0.130(4) Uani 1 2 d S
O3 O -0.0603(2) 0.38502(8) 0.6128(5) 0.0714(13) Uani 1 1 d .
O4 O 0.0463(3) 0.39100(9) 0.5896(6) 0.0885(16) Uani 1 1 d .
O5 O 0.0477(3) 0.27659(9) 0.7577(6) 0.0922(15) Uani 1 1 d .
Cd1 Cd 0.26791(2) 0.174411(9) 0.26799(7) 0.06741(17) Uani 1 1 d .

loop_
_atom_site_aniso_label
_atom_site_aniso_U_11
_atom_site_aniso_U_22
_atom_site_aniso_U_33
_atom_site_aniso_U_23
_atom_site_aniso_U_13
_atom_site_aniso_U_12
C1 0.070(5) 0.071(5) 0.074(6) 0.004(5) -0.001(4) -0.002(4)
C2 0.070(4) 0.064(4) 0.072(5) 0.000(5) -0.005(5) 0.023(3)
C3 0.134(9) 0.130(8) 0.078(7) 0.011(6) 0.015(6) 0.073(7)
C4 0.139(8) 0.123(7) 0.058(6) -0.008(5) 0.004(6) 0.059(6)
C5 0.094(6) 0.055(5) 0.072(6) 0.010(4) 0.013(5) 0.022(4)
C6 0.076(5) 0.056(4) 0.079(5) 0.001(5) -0.009(5) 0.010(3)
C7 0.080(5) 0.064(5) 0.067(4) 0.003(4) 0.008(4) 0.007(4)
C8 0.084(5) 0.053(5) 0.069(5) 0.002(4) 0.011(4) 0.005(4)
C9 0.045(4) 0.070(5) 0.056(4) -0.002(4) -0.004(3) -0.007(3)
C10 0.054(4) 0.074(5) 0.071(5) -0.010(4) 0.001(4) 0.008(4)
C11 0.051(4) 0.070(5) 0.064(5) 0.000(4) -0.002(3) -0.010(3)
C12 0.055(4) 0.049(4) 0.056(4) -0.005(3) -0.003(3) -0.001(3)
C13 0.046(4) 0.063(5) 0.079(5) 0.001(4) 0.009(3) 0.000(3)
C14 0.087(6) 0.076(6) 0.065(5) -0.002(4) 0.032(5) -0.002(4)
C15 0.059(5) 0.128(8) 0.106(7) 0.040(6) 0.004(5) -0.023(5)
C16 0.094(7) 0.109(6) 0.076(6) 0.009(7) 0.019(7) 0.003(5)
C17 0.075(5) 0.063(4) 0.082(6) 0.003(4) 0.027(5) 0.001(4)
C18 0.188(11) 0.139(10) 0.126(9) -0.065(9) 0.036(9) -0.097(9)
C19 0.333(15) 0.339(15) 0.322(15) -0.021(10) 0.054(10) 0.009(10)
C20 0.36(2) 0.198(16) 0.32(2) 0.142(15) -0.255(19) -0.179(16)
C21 0.083(6) 0.068(6) 0.133(8) 0.016(5) 0.006(6) -0.003(5)
C22 0.068(5) 0.123(7) 0.109(7) 0.041(6) 0.002(7) -0.003(6)
C23 0.101(8) 0.083(7) 0.140(9) -0.003(6) 0.023(7) -0.041(6)
C24 0.271(12) 0.311(12) 0.263(12) 0.002(10) -0.032(10) -0.081(9)
N1 0.060(4) 0.083(4) 0.076(4) 0.014(4) 0.005(4) -0.011(3)
N2 0.083(5) 0.073(4) 0.084(5) 0.001(4) 0.022(4) -0.011(4)
N3 0.062(4) 0.063(4) 0.083(5) 0.000(3) 0.007(3) -0.003(3)
N4 0.068(6) 0.175(10) 0.256(13) 0.098(9) 0.031(6) -0.013(6)
O1 0.104(4) 0.094(4) 0.082(4) 0.012(3) 0.003(4) 0.045(3)
O2 0.085(3) 0.083(3) 0.081(4) 0.002(3) -0.003(4) 0.026(2)
O1W 0.151(9) 0.144(8) 0.095(7) 0.000 0.000 0.039(7)
O3 0.059(3) 0.067(3) 0.088(3) 0.004(3) 0.006(3) 0.001(2)
O4 0.064(3) 0.076(3) 0.125(5) 0.031(3) -0.010(3) 0.000(3)
O5 0.127(4) 0.069(3) 0.081(3) 0.017(3) 0.035(4) 0.030(3)
Cd1 0.0578(3) 0.0626(3) 0.0818(3) 0.0085(3) 0.0100(3) 0.0058(3)

loop_
_atom_type_symbol
_atom_type_description
_atom_type_scat_dispersion_real
_atom_type_scat_dispersion_imag
_atom_type_scat_source
C C 0.0033 0.0016 'International Tables Vol C Tables 4.2.6.8 and 6.1.1.4'
H H 0.0000 0.0000 'International Tables Vol C Tables 4.2.6.8 and 6.1.1.4'
N N 0.0061 0.0033 'International Tables Vol C Tables 4.2.6.8 and 6.1.1.4'
O O 0.0106 0.0060 'International Tables Vol C Tables 4.2.6.8 and 6.1.1.4'
Cd Cd -0.8075 1.2024 'International Tables Vol C Tables 4.2.6.8 and 6.1.1.4'

loop_
_geom_angle_atom_site_label_1
_geom_angle_atom_site_label_2
_geom_angle_atom_site_label_3
_geom_angle
_geom_angle_site_symmetry_1
_geom_angle_site_symmetry_3
O1 C1 O2 122.8(7) . .
O1 C1 C2 119.5(7) . .
O2 C1 C2 117.5(7) . .
O1 C1 Cd1 63.6(4) . .
O2 C1 Cd1 59.3(4) . .
C2 C1 Cd1 171.9(5) . .
C7 C2 C3 118.3(7) . .
C7 C2 C1 120.3(8) . .
C3 C2 C1 121.4(7) . .
C2 C3 C4 120.9(8) . .
C2 C3 H3 119.6 . .
C4 C3 H3 119.6 . .
C5 C4 C3 120.6(8) . .
C5 C4 H4 119.7 . .
C3 C4 H4 119.7 . .
C4 C5 C6 120.4(7) . .
C4 C5 O5 118.4(7) . .
C6 C5 O5 121.0(7) . .
C5 C6 C7 118.0(7) . .
C5 C6 H6 121.0 . .
C7 C6 H6 121.0 . .
C2 C7 C6 121.8(7) . .
C2 C7 H7 119.1 . .
C6 C7 H7 119.1 . .
C14 C8 O5 117.8(7) . .
C14 C8 C10 120.3(7) . .
O5 C8 C10 121.7(7) . .
O3 C9 O4 121.4(7) . .
O3 C9 C12 120.9(6) . .
O4 C9 C12 117.7(6) . .
O3 C9 Cd1 63.9(4) . 3
O4 C9 Cd1 57.8(4) . 3
C12 C9 Cd1 172.8(5) . 3
C11 C10 C8 118.3(7) . .
C11 C10 H10 120.9 . .
C8 C10 H10 120.9 . .
C10 C11 C12 122.3(6) . .
C10 C11 H11 118.9 . .
C12 C11 H11 118.9 . .
C13 C12 C11 118.2(6) . .
C13 C12 C9 120.8(6) . .
C11 C12 C9 120.9(6) . .
C14 C13 C12 120.4(7) . .
C14 C13 H13 119.8 . .
C12 C13 H13 119.8 . .
C13 C14 C8 120.4(7) . .
C13 C14 H14 119.8 . .
C8 C14 H14 119.8 . .
C16 C15 N1 110.3(7) . .
C16 C15 H15 124.8 . .
N1 C15 H15 124.8 . .
C15 C16 N2 106.0(8) . .
C15 C16 H16 127.0 . .
N2 C16 H16 127.0 . .
N1 C17 N2 110.1(7) . .
N1 C17 H17 125.0 . .
N2 C17 H17 125.0 . .
C20 C18 N2 111.3(9) . .
C20 C18 H18A 109.4 . .
N2 C18 H18A 109.4 . .
C20 C18 H18B 109.4 . .
N2 C18 H18B 109.4 . .
H18A C18 H18B 108.0 . .
C20 C19 C24 107(2) . .
C20 C19 H19A 110.2 . .
C24 C19 H19A 110.2 . .
C20 C19 H19B 110.2 . .
C24 C19 H19B 110.2 . .
H19A C19 H19B 108.5 . .
C18 C20 C19 159.7(16) . .
C18 C20 H20A 96.3 . .
C19 C20 H20A 96.3 . .
C18 C20 H20B 96.3 . .
C19 C20 H20B 96.3 . .
H20A C20 H20B 103.4 . .
C23 C21 N3 110.4(8) . .
C23 C21 H21 124.8 . .
N3 C21 H21 124.8 . .
N3 C22 N4 111.0(9) . .
N3 C22 H22 124.5 . .
N4 C22 H22 124.5 . .
C21 C23 N4 105.6(9) . .
C21 C23 H23 127.2 . .
N4 C23 H23 127.2 . .
C19 C24 N4 77.8(14) . .
C19 C24 H24A 115.6 . .
N4 C24 H24A 115.6 . .
C19 C24 H24B 115.6 . .
N4 C24 H24B 115.6 . .
H24A C24 H24B 112.6 . .
C17 N1 C15 106.7(8) . .
C17 N1 Cd1 125.3(6) . .
C15 N1 Cd1 127.9(6) . .
C16 N2 C17 106.9(7) . .
C16 N2 C18 124.8(8) . .
C17 N2 C18 128.0(8) . .
C22 N3 C21 104.0(7) . .
C22 N3 Cd1 126.6(6) . 9_454
C21 N3 Cd1 129.4(6) . 9_454
C23 N4 C22 109.1(9) . .
C23 N4 C24 123.9(10) . .
C22 N4 C24 123.5(12) . .
C1 O1 Cd1 88.8(5) . .
C1 O2 Cd1 92.3(4) . .
C9 O3 Cd1 89.1(4) . 3
C9 O4 Cd1 94.7(4) . 3
C8 O5 C5 118.8(6) . .
N3 Cd1 N1 96.0(2) 9 .
N3 Cd1 O4 146.3(2) 9 7_544
N1 Cd1 O4 86.3(2) . 7_544
N3 Cd1 O2 104.78(19) 9 .
N1 Cd1 O2 99.5(2) . .
O4 Cd1 O2 108.04(18) 7_544 .
N3 Cd1 O1 99.23(19) 9 .
N1 Cd1 O1 153.75(18) . .
O4 Cd1 O1 92.69(19) 7_544 .
O2 Cd1 O1 55.96(19) . .
N3 Cd1 O3 92.2(2) 9 7_544
N1 Cd1 O3 100.46(19) . 7_544
O4 Cd1 O3 54.50(18) 7_544 7_544
O2 Cd1 O3 152.21(18) . 7_544
O1 Cd1 O3 100.20(17) . 7_544
N3 Cd1 C1 104.5(2) 9 .
N1 Cd1 C1 127.2(2) . .
O4 Cd1 C1 100.6(2) 7_544 .
O2 Cd1 C1 28.4(2) . .
O1 Cd1 C1 27.56(19) . .
O3 Cd1 C1 126.2(2) 7_544 .
N3 Cd1 C9 118.8(2) 9 7_544
N1 Cd1 C9 92.5(2) . 7_544
O4 Cd1 C9 27.56(17) 7_544 7_544
O2 Cd1 C9 133.17(19) . 7_544
O1 Cd1 C9 98.67(19) . 7_544
O3 Cd1 C9 27.01(15) 7_544 7_544
C1 Cd1 C9 117.2(2) . 7_544

loop_
_geom_bond_atom_site_label_1
_geom_bond_atom_site_label_2
_geom_bond_distance
_geom_bond_site_symmetry_2
C1 O1 1.242(8) .
C1 O2 1.278(9) .
C1 C2 1.504(10) .
C1 Cd1 2.683(8) .
C2 C7 1.368(9) .
C2 C3 1.347(11) .
C3 C4 1.387(10) .
C3 H3 0.9300 .
C4 C5 1.331(9) .
C4 H4 0.9300 .
C5 C6 1.380(11) .
C5 O5 1.397(8) .
C6 C7 1.384(9) .
C6 H6 0.9300 .
C7 H7 0.9300 .
C8 C14 1.384(9) .
C8 O5 1.382(7) .
C8 C10 1.396(9) .
C9 O3 1.230(7) .
C9 O4 1.257(7) .
C9 C12 1.482(9) .
C9 Cd1 2.708(7) 3
C10 C11 1.361(9) .
C10 H10 0.9300 .
C11 C12 1.395(8) .
C11 H11 0.9300 .
C12 C13 1.390(9) .
C13 C14 1.364(9) .
C13 H13 0.9300 .
C14 H14 0.9300 .
C15 C16 1.341(12) .
C15 N1 1.357(10) .
C15 H15 0.9300 .
C16 N2 1.344(9) .
C16 H16 0.9300 .
C17 N1 1.280(8) .
C17 N2 1.382(9) .
C17 H17 0.9300 .
C18 C20 1.484(9) .
C18 N2 1.483(11) .
C18 H18A 0.9700 .
C18 H18B 0.9700 .
C19 C20 1.461(10) .
C19 C24 1.48(3) .
C19 H19A 0.9700 .
C19 H19B 0.9700 .
C20 H20A 0.9700 .
C20 H20B 0.9700 .
C21 C23 1.274(11) .
C21 N3 1.381(9) .
C21 H21 0.9300 .
C22 N3 1.242(8) .
C22 N4 1.311(10) .
C22 H22 0.9300 .
C23 N4 1.297(11) .
C23 H23 0.9300 .
C24 N4 1.80(2) .
C24 H24A 0.9700 .
C24 H24B 0.9700 .
N1 Cd1 2.286(7) .
N3 Cd1 2.240(6) 9_454
O1 Cd1 2.404(5) .
O2 Cd1 2.309(4) .
O3 Cd1 2.432(4) 3
O4 Cd1 2.298(5) 3
Cd1 N3 2.240(6) 9
Cd1 O4 2.298(5) 7_544
Cd1 O3 2.432(4) 7_544
Cd1 C9 2.708(7) 7_544
